data_4111912
loop_
_publ_author_name
'Cristian Saul Campos-Fern\'andez'
'Brandi L. Schottel'
'Helen T. Chifotides'
'Jitendra K. Bera'
'John Bacsa'
'John M. Koomen'
'David H. Russell'
'Kim R. Dunbar'

_publ_contact_author_address
; 
Department of Chemistry
Texas A&M University
PO Box 30012 
College Station 
Texas 77842-3012 
USA
;
_publ_contact_author_email dunbar@mail.chem.tamu.edu
_publ_contact_author_fax (979)8457177
_publ_contact_author_name 'Kim Dunbar'
_publ_contact_author_phone (979)8621485
_publ_section_title
;
 Anion Template Effect on the Self-Assembly and Interconversion of
 Metallacyclophanes
;
_journal_name_full 'Journal of the American Chemical Society'
_journal_page_first 12909
_journal_page_last 12923
_journal_paper_doi 10.1021/ja052108q
_journal_volume 127
_journal_year 2005
_chemical_formula_moiety 'C56 H52 N28 Ni4 O4, Cl O4, 3(C2 H3 N), 7(I O4)'
_chemical_formula_sum 'C62 H61 Cl I7 N31 Ni4 O36'
_chemical_formula_weight 2975.01
_chemical_name_common '[Ni4(bptz)4(CH3CN)4(H2O)4][ClO4][IO4]7\y3CH3CN'
_chemical_name_systematic
; 
 ? 
;
_space_group_IT_number 15
_symmetry_cell_setting monoclinic
_symmetry_Int_Tables_number 15
_symmetry_space_group_name_Hall '-C 2yc'
_symmetry_space_group_name_H-M 'C 1 2/c 1'
_atom_sites_solution_hydrogens geom
_atom_sites_solution_primary direct
_atom_sites_solution_secondary difmap
_audit_creation_date 'October 24 2004'
_audit_creation_method
;
SHELXL-97, PLATON, and text editor.
;
_cell_angle_alpha 90.00
_cell_angle_beta 98.53(3)
_cell_angle_gamma 90.00
_cell_formula_units_Z 4
_cell_length_a 20.358(4)
_cell_length_b 17.493(4)
_cell_length_c 28.123(6)
_cell_measurement_temperature 110(2)
_cell_volume 9904(4)
_computing_cell_refinement 'SAINT (Bruker, 2001)'
_computing_data_collection 'SMART (Bruker, 2000)'
_computing_data_reduction 'SAINT (Bruker, 2001)'
_computing_structure_refinement 'SHELXL-97 (Sheldrick, 1997)'
_computing_structure_solution 'SHELXS-97 (Sheldrick, 1990)'
_diffrn_ambient_temperature 110(2)
_diffrn_measured_fraction_theta_full 0.992
_diffrn_measured_fraction_theta_max 0.992
_diffrn_measurement_device_type 'SMART 1K CCD'
_diffrn_measurement_method '\w scans'
_diffrn_radiation_monochromator graphite
_diffrn_radiation_source 'fine-focus sealed tube'
_diffrn_radiation_type MoK\a
_diffrn_radiation_wavelength 0.71073
_diffrn_reflns_av_R_equivalents 0.0923
_diffrn_reflns_av_sigmaI/netI 0.1102
_diffrn_reflns_limit_h_max 23
_diffrn_reflns_limit_h_min -16
_diffrn_reflns_limit_k_max 20
_diffrn_reflns_limit_k_min -20
_diffrn_reflns_limit_l_max 33
_diffrn_reflns_limit_l_min -33
_diffrn_reflns_number 34889
_diffrn_reflns_theta_full 24.71
_diffrn_reflns_theta_max 24.71
_diffrn_reflns_theta_min 1.64
_diffrn_standards_decay_% negligible
_exptl_absorpt_coefficient_mu 3.053
_exptl_absorpt_correction_T_max 0.838
_exptl_absorpt_correction_T_min 0.580
_exptl_absorpt_correction_type multi-scan
_exptl_absorpt_process_details 'SADABS (Bruker, 2000)'
_exptl_crystal_colour brown
_exptl_crystal_density_diffrn 1.995
_exptl_crystal_description 'rectangular plate'
_exptl_crystal_F_000 5752
_exptl_crystal_size_max 0.20
_exptl_crystal_size_mid 0.10
_exptl_crystal_size_min 0.06
_refine_diff_density_max 2.935
_refine_diff_density_min -2.525
_refine_diff_density_rms 0.268
_refine_ls_extinction_method none
_refine_ls_goodness_of_fit_ref 1.064
_refine_ls_hydrogen_treatment mixed
_refine_ls_matrix_type full
_refine_ls_number_parameters 654
_refine_ls_number_reflns 8369
_refine_ls_number_restraints 73
_refine_ls_restrained_S_all 1.081
_refine_ls_R_factor_all 0.1922
_refine_ls_R_factor_gt 0.1087
_refine_ls_shift/su_max 0.193
_refine_ls_shift/su_mean 0.001
_refine_ls_structure_factor_coef Fsqd
_refine_ls_weighting_details 'calc w=1/[\s^2^(Fo^2^)+(0.2000P)^2^+0.0000P] where P=(Fo^2^+2Fc^2^)/3'
_refine_ls_weighting_scheme calc
_refine_ls_wR_factor_gt 0.2804
_refine_ls_wR_factor_ref 0.3453
_reflns_number_gt 3938
_reflns_number_total 8369
_reflns_threshold_expression I>2\s(I)
_cod_data_source_file ja052108qsi20050419_040535.cif
_cod_data_source_block global
_cod_original_cell_volume 9904(3)
_cod_original_sg_symbol_H-M 'C 2/c'
_cod_database_code 4111912

loop_
_symmetry_equiv_pos_as_xyz
'x, y, z'
'-x, y, -z+1/2'
'x+1/2, y+1/2, z'
'-x+1/2, y+1/2, -z+1/2'
'-x, -y, -z'
'x, -y, z-1/2'
'-x+1/2, -y+1/2, -z'
'x+1/2, -y+1/2, z-1/2'

loop_
_atom_site_label
_atom_site_type_symbol
_atom_site_fract_x
_atom_site_fract_y
_atom_site_fract_z
_atom_site_U_iso_or_equiv
_atom_site_adp_type
_atom_site_occupancy
_atom_site_symmetry_multiplicity
_atom_site_calc_flag
_atom_site_refinement_flags
_atom_site_disorder_assembly
_atom_site_disorder_group
Ni1 Ni 0.39519(11) 0.73532(12) 0.88730(7) 0.0357(6) Uani 1 1 d . . .
O1 O 0.4177(7) 0.7713(8) 0.9565(4) 0.063(4) Uani 1 1 d . . .
H3 H 0.2619 0.7026 0.8874 0.133 Uiso 1 1 d . W 1
H2 H 0.4549 0.7409 0.9722 0.133 Uiso 1 1 d . X 1
H1 H 0.3818 0.7520 0.9746 0.133 Uiso 1 1 d . Y 1
O2 O 0.3000(7) 0.7245(8) 0.9004(4) 0.054(3) Uani 1 1 d . . .
H4 H 0.2847 0.7723 0.9098 0.065 Uiso 1 1 d . . .
Cl1 Cl 0.5000 0.6305(3) 0.7500 0.0412(14) Uiso 1 2 d SD A -1
O3 O 0.4742(11) 0.5920(11) 0.7891(6) 0.042(3) Uani 0.50 1 d PD A -1
O4 O 0.5218(14) 0.5726(12) 0.7192(8) 0.042(3) Uani 0.50 1 d PD A -1
O5 O 0.5489(13) 0.6858(15) 0.7715(9) 0.042(3) Uani 0.50 1 d PD A -1
O6 O 0.4453(11) 0.6727(15) 0.7230(10) 0.042(3) Uani 0.50 1 d PD A -1
I1 I 0.15423(6) 0.68977(7) 0.80245(4) 0.0483(4) Uani 1 1 d D B -2
O7 O 0.2092(6) 0.7564(7) 0.7902(5) 0.073(5) Uani 1 1 d D B -2
O8 O 0.1560(10) 0.6155(8) 0.7647(5) 0.118(8) Uani 1 1 d D B -2
O9 O 0.0794(7) 0.7258(12) 0.7999(10) 0.24(2) Uani 1 1 d D B -2
O10 O 0.1813(12) 0.6557(10) 0.8593(5) 0.174(13) Uani 1 1 d D B -2
I2 I 0.59894(11) 0.27024(12) 0.51820(7) 0.1052(8) Uani 1 1 d D C -3
O11 O 0.5303(9) 0.3203(11) 0.5042(7) 0.196(16) Uani 1 1 d D C -3
O12 O 0.6245(10) 0.2413(10) 0.4678(5) 0.101(6) Uani 1 1 d D C -3
O13 O 0.6552(11) 0.3271(10) 0.5513(9) 0.163(12) Uani 1 1 d D C -3
O14 O 0.5843(11) 0.1955(12) 0.5531(7) 0.134(9) Uani 1 1 d D C -3
I3 I 0.52123(19) 0.00985(19) 0.46311(11) 0.0766(10) Uani 0.50 1 d PD D -4
O15 O 0.5645(6) -0.0173(12) 0.5170(5) 0.27(2) Uani 1 1 d D D -4
O16 O 0.5366(14) 0.1022(11) 0.4523(8) 0.090(11) Uani 0.50 1 d PD D -4
O17 O 0.5143(13) -0.0481(12) 0.4197(8) 0.51(11) Uani 0.50 1 d PD D -4
I4 I 0.28908(15) 0.38152(15) 0.52687(7) 0.1317(11) Uani 1 1 d D E -5
O18 O 0.3361(17) 0.3012(18) 0.5172(9) 0.51(6) Uani 1 1 d D E -5
O19 O 0.2391(9) 0.3634(11) 0.5674(6) 0.126(8) Uani 1 1 d D E -5
O20 O 0.2488(8) 0.4102(11) 0.4717(5) 0.109(6) Uani 1 1 d D E -5
O21 O 0.3443(14) 0.453(2) 0.5487(8) 0.80(7) Uani 1 1 d D E -5
Ni2 Ni 0.28205(11) 0.69282(14) 0.64751(7) 0.0422(6) Uani 1 1 d . . .
N1A N 0.3806(7) 0.8457(7) 0.8612(4) 0.039(3) Uani 1 1 d . N .
C1A C 0.3926(10) 0.9111(12) 0.8872(7) 0.059(5) Uani 1 1 d . . .
H1A H 0.4084 0.9074 0.9206 0.070 Uiso 1 1 calc R . .
N2A N 0.3596(7) 0.7150(8) 0.8157(5) 0.041(3) Uani 1 1 d . . .
C2A C 0.3827(12) 0.9823(11) 0.8670(8) 0.063(6) Uani 1 1 d . . .
H2A H 0.3877 1.0268 0.8866 0.076 Uiso 1 1 calc R . .
N3A N 0.3451(7) 0.6489(8) 0.7959(4) 0.036(3) Uani 1 1 d . N .
C3A C 0.3658(10) 0.9885(11) 0.8188(7) 0.053(5) Uani 1 1 d . . .
H3A H 0.3613 1.0377 0.8043 0.064 Uiso 1 1 calc R . .
N4A N 0.3270(7) 0.7801(8) 0.7398(4) 0.035(3) Uani 1 1 d . . .
C4A C 0.3547(9) 0.9219(12) 0.7898(7) 0.053(5) Uani 1 1 d . N .
H4A H 0.3418 0.9251 0.7560 0.063 Uiso 1 1 calc R . .
N5A N 0.3142(7) 0.7137(8) 0.7209(5) 0.039(3) Uani 1 1 d . N .
C5A C 0.3635(9) 0.8518(9) 0.8132(6) 0.040(4) Uani 1 1 d . . .
N6A N 0.2941(7) 0.5829(9) 0.6753(5) 0.046(4) Uani 1 1 d . N .
C6A C 0.3486(8) 0.7805(10) 0.7885(5) 0.036(4) Uani 1 1 d . N .
N7A N 0.1826(10) 0.6957(10) 0.6575(5) 0.057(4) Uani 1 1 d . F .
C7A C 0.3236(8) 0.6489(10) 0.7480(6) 0.038(4) Uani 1 1 d . . .
N8A N 0.2537(8) 0.6567(10) 0.5775(6) 0.054(4) Uani 1 1 d . J .
C8A C 0.3104(8) 0.5773(10) 0.7227(5) 0.038(4) Uani 1 1 d . N .
C9A C 0.3225(9) 0.5063(10) 0.7476(6) 0.040(4) Uani 1 1 d . . .
H9A H 0.3360 0.5052 0.7814 0.048 Uiso 1 1 calc R N .
C10A C 0.3141(9) 0.4387(11) 0.7211(6) 0.045(4) Uani 1 1 d . N .
H10A H 0.3195 0.3902 0.7365 0.054 Uiso 1 1 calc R . .
C11A C 0.2969(10) 0.4448(11) 0.6701(6) 0.051(5) Uani 1 1 d . . .
H11A H 0.2927 0.4000 0.6508 0.061 Uiso 1 1 calc R N .
C12A C 0.2867(10) 0.5138(12) 0.6493(6) 0.056(6) Uani 1 1 d . N .
H12A H 0.2740 0.5162 0.6155 0.068 Uiso 1 1 calc R . .
C13A C 0.1277(10) 0.6989(13) 0.6591(8) 0.060(6) Uani 1 1 d . . .
C14A C 0.0581(11) 0.6967(13) 0.6593(11) 0.079(7) Uani 1 1 d . F 1
H30A H 0.0378 0.7433 0.6444 0.118 Uiso 1 1 calc . G 1
H30B H 0.0491 0.6932 0.6925 0.118 Uiso 1 1 calc . H 1
H30C H 0.0392 0.6520 0.6412 0.118 Uiso 1 1 calc . I 1
C15A C 0.2371(11) 0.6349(14) 0.5409(6) 0.069(7) Uani 1 1 d . J 1
C16A C 0.212(2) 0.607(3) 0.4901(11) 0.21(2) Uani 1 1 d . J 1
H28A H 0.2060 0.5516 0.4903 0.308 Uiso 1 1 calc . K 1
H28B H 0.2437 0.6208 0.4687 0.308 Uiso 1 1 calc . L 1
H28C H 0.1689 0.6316 0.4787 0.308 Uiso 1 1 calc . M 1
N1B N 0.2905(7) 0.8082(9) 0.6365(4) 0.047(4) Uani 1 1 d . N 1
C1B C 0.2443(10) 0.8640(13) 0.6376(5) 0.052(6) Uani 1 1 d . N 1
H1B H 0.1994 0.8488 0.6374 0.063 Uiso 1 1 calc R N 1
N2B N 0.3780(7) 0.7006(7) 0.6331(4) 0.035(3) Uani 1 1 d . N 1
C2B C 0.2578(13) 0.9396(13) 0.6391(6) 0.060(6) Uani 1 1 d . N 1
H2B H 0.2236 0.9761 0.6405 0.073 Uiso 1 1 calc R N 1
N3B N 0.4156(8) 0.6431(8) 0.6224(4) 0.039(3) Uani 1 1 d . N 1
C3B C 0.3248(14) 0.9632(13) 0.6385(7) 0.070(7) Uani 1 1 d . N 1
H3B H 0.3359 1.0160 0.6402 0.085 Uiso 1 1 calc R N 1
N4B N 0.4664(7) 0.7888(8) 0.6310(4) 0.039(3) Uani 1 1 d . N 1
C4B C 0.3726(11) 0.9101(10) 0.6354(6) 0.049(5) Uani 1 1 d . N 1
H4B H 0.4169 0.9251 0.6332 0.059 Uiso 1 1 calc R N 1
N5B N 0.5060(7) 0.7298(7) 0.6221(4) 0.035(3) Uani 1 1 d . . 1
C5B C 0.3555(9) 0.8346(10) 0.6354(5) 0.040(4) Uani 1 1 d . N 1
N6B N 0.5811(7) 0.6222(9) 0.5956(4) 0.041(4) Uani 1 1 d . . 1
C6B C 0.4011(9) 0.7726(10) 0.6330(5) 0.038(4) Uani 1 1 d . N 1
C7B C 0.4776(8) 0.6607(9) 0.6143(5) 0.031(4) Uani 1 1 d . N 1
C8B C 0.5179(9) 0.6023(9) 0.5966(6) 0.038(4) Uani 1 1 d . N 1
C9B C 0.4903(10) 0.5322(10) 0.5786(7) 0.049(5) Uani 1 1 d . N 1
H9B H 0.4443 0.5214 0.5771 0.059 Uiso 1 1 calc R N 1
C10B C 0.5355(13) 0.4778(12) 0.5625(7) 0.066(6) Uani 1 1 d . N 1
H10B H 0.5215 0.4277 0.5527 0.080 Uiso 1 1 calc R N 1
C11B C 0.5989(11) 0.5013(11) 0.5620(7) 0.054(5) Uani 1 1 d . N 1
H11B H 0.6289 0.4678 0.5495 0.065 Uiso 1 1 calc R N 1
C12B C 0.6211(9) 0.5704(11) 0.5786(6) 0.048(5) Uani 1 1 d . N 1
H12B H 0.6664 0.5831 0.5783 0.058 Uiso 1 1 calc R N 1
N1S N 0.5000 -0.1346(13) 0.7500 0.046(6) Uani 1 2 d S O 1
C1S C 0.5000 -0.072(4) 0.7500 0.103(15) Uani 1 2 d S O 1
N2S N 0.4073(12) 0.3912(11) 0.8258(7) 0.075(6) Uani 1 1 d . P 1
C2S C 0.5000 0.017(2) 0.7500 0.114(18) Uani 1 2 d S O 1
H35A H 0.4761 0.0355 0.7194 0.171 Uiso 0.50 1 calc P Q 1
H35B H 0.5459 0.0355 0.7542 0.171 Uiso 0.50 1 calc P R 1
H35C H 0.4780 0.0355 0.7765 0.171 Uiso 0.50 1 calc P S 1
C3S C 0.4619(13) 0.3990(13) 0.8226(9) 0.070(6) Uani 1 1 d . P 1
C4S C 0.5284(15) 0.4093(14) 0.8187(13) 0.110(11) Uani 1 1 d . P 1
H41A H 0.5385 0.4641 0.8187 0.165 Uiso 1 1 calc . T 1
H41B H 0.5378 0.3864 0.7886 0.165 Uiso 1 1 calc . U 1
H41C H 0.5560 0.3848 0.8460 0.165 Uiso 1 1 calc . V 1

loop_
_atom_site_aniso_label
_atom_site_aniso_U_11
_atom_site_aniso_U_22
_atom_site_aniso_U_33
_atom_site_aniso_U_23
_atom_site_aniso_U_13
_atom_site_aniso_U_12
Ni1 0.0386(13) 0.0462(12) 0.0229(10) 0.0017(9) 0.0066(9) -0.0025(10)
O1 0.094(12) 0.069(9) 0.031(6) -0.003(6) 0.022(7) -0.009(8)
O2 0.055(9) 0.070(8) 0.038(7) 0.005(6) 0.014(6) 0.007(7)
O3 0.042(6) 0.044(7) 0.041(6) -0.007(7) 0.011(5) 0.002(8)
O4 0.042(6) 0.044(7) 0.041(6) -0.007(7) 0.011(5) 0.002(8)
O5 0.042(6) 0.044(7) 0.041(6) -0.007(7) 0.011(5) 0.002(8)
O6 0.042(6) 0.044(7) 0.041(6) -0.007(7) 0.011(5) 0.002(8)
I1 0.0501(8) 0.0529(7) 0.0435(7) -0.0053(5) 0.0126(6) -0.0101(6)
O7 0.032(8) 0.061(9) 0.132(14) 0.039(9) 0.029(8) 0.007(7)
O8 0.24(3) 0.069(11) 0.052(9) -0.034(8) 0.031(12) -0.013(13)
O9 0.051(14) 0.20(3) 0.49(6) -0.09(3) 0.12(2) -0.010(16)
O10 0.34(4) 0.111(16) 0.058(11) 0.042(11) -0.030(16) -0.09(2)
I2 0.1148(17) 0.1122(15) 0.0754(12) -0.0393(11) -0.0297(11) 0.0327(13)
O11 0.13(2) 0.20(3) 0.21(3) -0.14(2) -0.112(19) 0.114(19)
O12 0.152(18) 0.098(13) 0.053(9) -0.004(9) 0.011(11) -0.020(12)
O13 0.21(3) 0.081(14) 0.15(2) -0.039(13) -0.118(19) 0.040(15)
O14 0.128(19) 0.20(2) 0.086(13) 0.066(14) 0.044(13) 0.052(16)
I3 0.095(3) 0.074(2) 0.0597(18) 0.0140(15) 0.0084(17) 0.0013(18)
O15 0.38(6) 0.32(5) 0.11(2) -0.04(3) 0.06(3) -0.21(5)
O16 0.11(3) 0.08(2) 0.08(2) 0.008(17) 0.005(19) -0.04(2)
O17 0.20(6) 0.007(16) 1.2(3) -0.05(5) -0.46(11) 0.02(2)
I4 0.176(3) 0.159(2) 0.0754(13) -0.0349(13) 0.0683(15) -0.0611(19)
O18 0.45(8) 1.00(15) 0.13(3) 0.10(5) 0.19(4) 0.46(10)
O19 0.132(19) 0.17(2) 0.083(13) -0.017(14) 0.046(13) -0.059(16)
O20 0.105(16) 0.154(19) 0.073(12) -0.001(12) 0.031(11) 0.005(13)
O21 0.23(3) 2.0(2) 0.22(4) -0.52(7) 0.18(3) -0.517
Ni2 0.0375(14) 0.0673(15) 0.0218(10) 0.0019(10) 0.0049(9) 0.0027(12)
N1A 0.059(10) 0.035(7) 0.028(7) -0.007(6) 0.020(7) -0.003(7)
C1A 0.060(14) 0.071(14) 0.047(11) -0.012(10) 0.017(10) 0.010(11)
N2A 0.031(8) 0.052(9) 0.037(8) -0.004(7) 0.001(6) 0.003(7)
C2A 0.090(18) 0.043(11) 0.064(14) -0.014(10) 0.037(13) -0.004(11)
N3A 0.039(9) 0.048(8) 0.024(7) 0.008(6) 0.012(6) 0.003(7)
C3A 0.050(13) 0.052(11) 0.058(13) 0.001(9) 0.009(10) 0.007(10)
N4A 0.034(8) 0.046(8) 0.023(7) 0.012(6) -0.001(6) 0.007(7)
C4A 0.041(12) 0.073(13) 0.048(11) 0.022(10) 0.018(9) 0.016(10)
N5A 0.029(8) 0.055(9) 0.032(7) 0.012(7) 0.007(6) 0.004(7)
C5A 0.041(11) 0.038(9) 0.043(10) 0.004(7) 0.016(8) 0.008(8)
N6A 0.023(8) 0.073(11) 0.045(9) -0.008(7) 0.015(7) -0.013(7)
C6A 0.038(10) 0.049(10) 0.023(8) 0.002(7) 0.014(7) 0.005(8)
N7A 0.069(13) 0.068(11) 0.030(8) 0.001(7) -0.004(8) 0.010(10)
C7A 0.022(9) 0.057(11) 0.035(9) 0.000(8) 0.005(7) 0.002(8)
N8A 0.043(10) 0.076(11) 0.042(9) -0.001(8) 0.003(7) 0.012(8)
C8A 0.023(9) 0.065(11) 0.024(8) -0.008(8) 0.002(7) -0.005(8)
C9A 0.036(10) 0.056(11) 0.027(8) -0.005(8) 0.007(7) -0.009(8)
C10A 0.041(11) 0.053(11) 0.042(10) -0.002(8) 0.012(8) -0.009(9)
C11A 0.055(13) 0.059(12) 0.038(10) -0.008(9) 0.007(9) -0.011(10)
C12A 0.064(14) 0.076(14) 0.025(9) -0.010(9) -0.008(9) -0.023(11)
C13A 0.024(11) 0.075(14) 0.080(15) 0.019(11) 0.002(10) -0.004(11)
C14A 0.032(12) 0.069(15) 0.13(2) 0.010(14) 0.011(13) 0.003(11)
C15A 0.073(16) 0.112(18) 0.020(9) -0.024(10) -0.001(9) 0.032(13)
C16A 0.18(4) 0.38(7) 0.053(18) -0.11(3) 0.01(2) 0.00(4)
N1B 0.040(9) 0.081(11) 0.018(7) -0.003(7) 0.002(6) 0.008(9)
C1B 0.047(12) 0.096(16) 0.015(8) 0.008(9) 0.009(7) 0.034(11)
N2B 0.037(8) 0.039(8) 0.024(6) 0.003(6) -0.007(6) 0.003(6)
C2B 0.080(18) 0.068(15) 0.031(10) -0.008(9) 0.000(10) 0.027(13)
N3B 0.055(10) 0.043(8) 0.019(6) 0.003(6) 0.004(6) 0.010(7)
C3B 0.10(2) 0.065(14) 0.041(11) -0.003(10) 0.002(12) 0.036(14)
N4B 0.044(9) 0.051(9) 0.020(7) 0.004(6) -0.001(6) -0.002(7)
C4B 0.059(13) 0.044(11) 0.044(10) -0.009(8) 0.006(9) 0.006(9)
N5B 0.047(9) 0.036(7) 0.022(6) -0.006(5) 0.002(6) 0.012(7)
C5B 0.052(12) 0.057(11) 0.011(7) -0.008(7) 0.001(7) 0.009(9)
N6B 0.036(9) 0.068(10) 0.018(6) 0.007(6) 0.006(6) 0.005(7)
C6B 0.043(11) 0.054(11) 0.019(7) -0.001(7) 0.010(7) 0.013(9)
C7B 0.036(10) 0.034(8) 0.019(7) 0.003(6) -0.003(7) -0.001(7)
C8B 0.041(11) 0.041(9) 0.032(9) -0.005(7) 0.004(8) 0.004(8)
C9B 0.049(12) 0.044(10) 0.056(12) -0.013(9) 0.013(9) -0.002(9)
C10B 0.10(2) 0.053(12) 0.055(12) -0.022(10) 0.028(12) 0.002(12)
C11B 0.055(14) 0.050(11) 0.060(13) -0.002(9) 0.018(10) 0.015(10)
C12B 0.039(11) 0.066(12) 0.038(10) -0.010(9) 0.002(8) 0.027(10)
N1S 0.043(15) 0.052(13) 0.051(13) 0.000 0.030(11) 0.000
C1S 0.04(2) 0.20(5) 0.08(3) 0.000 0.041(19) 0.000
N2S 0.081(15) 0.074(13) 0.079(13) -0.012(10) 0.037(12) -0.017(12)
C2S 0.05(2) 0.06(2) 0.25(6) 0.000 0.10(3) 0.000
C3S 0.059(16) 0.070(15) 0.086(17) -0.005(12) 0.027(13) 0.002(13)
C4S 0.09(2) 0.067(16) 0.19(3) -0.028(18) 0.07(2) -0.002(15)

loop_
_atom_type_symbol
_atom_type_description
_atom_type_scat_dispersion_real
_atom_type_scat_dispersion_imag
_atom_type_scat_source
C C 0.0033 0.0016 'International Tables Vol C Tables 4.2.6.8 and 6.1.1.4'
H H 0.0000 0.0000 'International Tables Vol C Tables 4.2.6.8 and 6.1.1.4'
N N 0.0061 0.0033 'International Tables Vol C Tables 4.2.6.8 and 6.1.1.4'
O O 0.0106 0.0060 'International Tables Vol C Tables 4.2.6.8 and 6.1.1.4'
Cl Cl 0.1484 0.1585 'International Tables Vol C Tables 4.2.6.8 and 6.1.1.4'
Ni Ni 0.3393 1.1124 'International Tables Vol C Tables 4.2.6.8 and 6.1.1.4'
I I -0.4742 1.8119 'International Tables Vol C Tables 4.2.6.8 and 6.1.1.4'

loop_
_geom_angle_atom_site_label_1
_geom_angle_atom_site_label_2
_geom_angle_atom_site_label_3
_geom_angle
_geom_angle_site_symmetry_1
_geom_angle_site_symmetry_3
O1 Ni1 O2 86.6(5) . .
O1 Ni1 N2A 169.4(6) . .
O2 Ni1 N2A 87.4(5) . .
O1 Ni1 N5B 92.9(5) . 2_656
O2 Ni1 N5B 171.4(5) . 2_656
N2A Ni1 N5B 94.3(5) . 2_656
O1 Ni1 N1A 92.9(5) . .
O2 Ni1 N1A 93.5(6) . .
N2A Ni1 N1A 78.7(5) . .
N5B Ni1 N1A 95.2(5) 2_656 .
O1 Ni1 N6B 93.6(5) . 2_656
O2 Ni1 N6B 93.7(6) . 2_656
N2A Ni1 N6B 95.6(5) . 2_656
N5B Ni1 N6B 77.8(5) 2_656 2_656
N1A Ni1 N6B 170.6(5) . 2_656
Ni1 O1 H2 108.6(9) . .
Ni1 O1 H1 108.1(9) . .
H2 O1 H1 99.7(10) . .
Ni1 O2 H4 110.6(9) . .
Ni1 O2 H3 138.2(10) . .
H4 O2 H3 100.4(12) . .
O4 Cl1 O6 108.8(16) . .
O4 Cl1 O3 107.8(10) . .
O6 Cl1 O3 107.2(12) . .
O4 Cl1 O5 117.6(18) . .
O6 Cl1 O5 107.7(9) . .
O3 Cl1 O5 107.2(11) . .
O9 I1 O8 112.1(8) . .
O9 I1 O7 111.5(8) . .
O8 I1 O7 109.2(7) . .
O9 I1 O10 110.0(8) . .
O8 I1 O10 106.6(7) . .
O7 I1 O10 107.4(7) . .
O11 I2 O12 108.7(8) . .
O11 I2 O14 109.5(9) . .
O12 I2 O14 111.4(10) . .
O11 I2 O13 107.5(8) . .
O12 I2 O13 112.2(13) . .
O14 I2 O13 107.5(12) . .
O17 I3 O16 118.4(9) . .
O17 I3 O15 119.0(9) . .
O16 I3 O15 110.1(8) . .
O19 I4 O20 114.5(8) . .
O19 I4 O21 109.0(8) . .
O20 I4 O21 107.9(10) . .
O19 I4 O18 111.0(10) . .
O20 I4 O18 107.1(8) . .
O21 I4 O18 107.1(9) . .
N1B Ni2 N2B 78.6(6) . .
N1B Ni2 N8A 100.1(6) . .
N2B Ni2 N8A 88.4(6) . .
N1B Ni2 N6A 163.6(6) . .
N2B Ni2 N6A 94.2(5) . .
N8A Ni2 N6A 94.4(6) . .
N1B Ni2 N7A 95.8(6) . .
N2B Ni2 N7A 173.7(6) . .
N8A Ni2 N7A 89.8(6) . .
N6A Ni2 N7A 91.9(6) . .
N1B Ni2 N5A 87.5(5) . .
N2B Ni2 N5A 90.9(5) . .
N8A Ni2 N5A 172.1(6) . .
N6A Ni2 N5A 77.8(6) . .
N7A Ni2 N5A 91.8(6) . .
C5A N1A C1A 118.1(15) . .
C5A N1A Ni1 115.5(11) . .
C1A N1A Ni1 126.0(12) . .
N1A C1A C2A 122.5(19) . .
N1A C1A H1A 118.7 . .
C2A C1A H1A 118.7 . .
N3A N2A C6A 119.7(13) . .
N3A N2A Ni1 126.5(11) . .
C6A N2A Ni1 113.7(11) . .
C3A C2A C1A 119.2(19) . .
C3A C2A H2A 120.4 . .
C1A C2A H2A 120.4 . .
N2A N3A C7A 116.4(14) . .
C2A C3A C4A 120.3(18) . .
C2A C3A H3A 119.9 . .
C4A C3A H3A 119.9 . .
N5A N4A C6A 115.6(13) . .
C5A C4A C3A 117.0(18) . .
C5A C4A H4A 121.5 . .
C3A C4A H4A 121.5 . .
N4A N5A C7A 121.0(13) . .
N4A N5A Ni2 125.2(10) . .
C7A N5A Ni2 113.7(11) . .
N1A C5A C4A 122.6(17) . .
N1A C5A C6A 114.8(14) . .
C4A C5A C6A 122.3(16) . .
C8A N6A C12A 116.7(16) . .
C8A N6A Ni2 116.4(12) . .
C12A N6A Ni2 126.9(12) . .
N4A C6A N2A 123.4(15) . .
N4A C6A C5A 119.9(15) . .
N2A C6A C5A 116.7(14) . .
C13A N7A Ni2 174.5(16) . .
N3A C7A N5A 123.7(16) . .
N3A C7A C8A 120.0(15) . .
N5A C7A C8A 116.3(14) . .
C15A N8A Ni2 177(2) . .
N6A C8A C9A 123.7(16) . .
N6A C8A C7A 115.6(16) . .
C9A C8A C7A 120.3(14) . .
C10A C9A C8A 118.5(15) . .
C10A C9A H9A 120.8 . .
C8A C9A H9A 120.8 . .
C9A C10A C11A 117.7(17) . .
C9A C10A H10A 121.2 . .
C11A C10A H10A 121.2 . .
C12A C11A C10A 120.1(17) . .
C12A C11A H11A 119.9 . .
C10A C11A H11A 119.9 . .
C11A C12A N6A 123.2(16) . .
C11A C12A H12A 118.4 . .
N6A C12A H12A 118.4 . .
N7A C13A C14A 175(3) . .
C13A C14A H30A 109.5 . .
C13A C14A H30B 109.5 . .
H30A C14A H30B 109.5 . .
C13A C14A H30C 109.5 . .
H30A C14A H30C 109.5 . .
H30B C14A H30C 109.5 . .
N8A C15A C16A 177(3) . .
C15A C16A H28A 109.5 . .
C15A C16A H28B 109.5 . .
H28A C16A H28B 109.5 . .
C15A C16A H28C 109.5 . .
H28A C16A H28C 109.5 . .
H28B C16A H28C 109.5 . .
C1B N1B C5B 114.9(17) . .
C1B N1B Ni2 129.0(14) . .
C5B N1B Ni2 115.2(11) . .
C2B C1B N1B 124(2) . .
C2B C1B H1B 117.8 . .
N1B C1B H1B 117.8 . .
N3B N2B C6B 119.7(15) . .
N3B N2B Ni2 126.3(11) . .
C6B N2B Ni2 114.0(11) . .
C1B C2B C3B 118(2) . .
C1B C2B H2B 120.8 . .
C3B C2B H2B 120.8 . .
N2B N3B C7B 116.8(14) . .
C4B C3B C2B 120(2) . .
C4B C3B H3B 120.1 . .
C2B C3B H3B 120.1 . .
N5B N4B C6B 117.2(14) . .
C3B C4B C5B 119(2) . .
C3B C4B H4B 120.8 . .
C5B C4B H4B 120.7 . .
C7B N5B N4B 117.5(14) . .
C7B N5B Ni1 115.1(10) . 2_656
N4B N5B Ni1 127.1(11) . 2_656
C4B C5B N1B 123.9(17) . .
C4B C5B C6B 124.3(18) . .
N1B C5B C6B 111.8(16) . .
C8B N6B C12B 117.6(16) . .
C8B N6B Ni1 115.8(11) . 2_656
C12B N6B Ni1 126.1(13) . 2_656
N2B C6B N4B 122.5(15) . .
N2B C6B C5B 118.5(16) . .
N4B C6B C5B 119.0(17) . .
N5B C7B N3B 124.6(15) . .
N5B C7B C8B 116.1(15) . .
N3B C7B C8B 119.3(14) . .
N6B C8B C9B 123.5(16) . .
N6B C8B C7B 114.8(15) . .
C9B C8B C7B 121.5(16) . .
C8B C9B C10B 116.5(19) . .
C8B C9B H9B 121.7 . .
C10B C9B H9B 121.7 . .
C11B C10B C9B 117.1(19) . .
C11B C10B H10B 121.4 . .
C9B C10B H10B 121.4 . .
C12B C11B C10B 122.5(19) . .
C12B C11B H11B 118.8 . .
C10B C11B H11B 118.8 . .
C11B C12B N6B 122.4(19) . .
C11B C12B H12B 118.8 . .
N6B C12B H12B 118.8 . .
N1S C1S C2S 180.000(14) . .
C1S C2S H35A 109.5 . .
C1S C2S H35B 109.5 . .
H35A C2S H35B 109.5 . .
C1S C2S H35C 109.5 . .
H35A C2S H35C 109.5 . .
H35B C2S H35C 109.5 . .
N2S C3S C4S 179(3) . .
C3S C4S H41A 109.5 . .
C3S C4S H41B 109.5 . .
H41A C4S H41B 109.5 . .
C3S C4S H41C 109.5 . .
H41A C4S H41C 109.5 . .
H41B C4S H41C 109.5 . .

loop_
_geom_bond_atom_site_label_1
_geom_bond_atom_site_label_2
_geom_bond_distance
_geom_bond_site_symmetry_2
Ni1 O1 2.031(12) .
Ni1 O2 2.035(13) .
Ni1 N2A 2.067(14) .
Ni1 N5B 2.069(15) 2_656
Ni1 N1A 2.072(14) .
Ni1 N6B 2.075(15) 2_656
O1 H2 0.97400 .
O1 H1 1.004 .
O2 H4 0.933 .
O2 H3 0.913 .
Cl1 O4 1.445(12) .
Cl1 O6 1.452(12) .
Cl1 O3 1.454(12) .
Cl1 O5 1.454(12) .
I1 O9 1.641(14) .
I1 O8 1.682(12) .
I1 O7 1.686(11) .
I1 O10 1.718(12) .
I2 O11 1.647(14) .
I2 O12 1.660(13) .
I2 O14 1.686(15) .
I2 O13 1.688(14) .
I3 O17 1.576(17) .
I3 O16 1.682(17) .
I3 O15 1.703(13) .
I4 O19 1.667(13) .
I4 O20 1.718(14) .
I4 O21 1.732(18) .
I4 O18 1.744(17) .
Ni2 N1B 2.053(17) .
Ni2 N2B 2.056(14) .
Ni2 N8A 2.067(16) .
Ni2 N6A 2.077(16) .
Ni2 N7A 2.08(2) .
Ni2 N5A 2.103(14) .
N1A C5A 1.35(2) .
N1A C1A 1.36(2) .
C1A C2A 1.37(3) .
C1A H1A 0.9500 .
N2A N3A 1.299(19) .
N2A C6A 1.38(2) .
C2A C3A 1.35(3) .
C2A H2A 0.9500 .
N3A C7A 1.35(2) .
C3A C4A 1.42(3) .
C3A H3A 0.9500 .
N4A N5A 1.288(19) .
N4A C6A 1.375(19) .
C4A C5A 1.39(2) .
C4A H4A 0.9500 .
N5A C7A 1.36(2) .
C5A C6A 1.44(2) .
N6A C8A 1.33(2) .
N6A C12A 1.41(2) .
N7A C13A 1.13(2) .
C7A C8A 1.45(2) .
N8A C15A 1.10(2) .
C8A C9A 1.43(2) .
C9A C10A 1.39(2) .
C9A H9A 0.9500 .
C10A C11A 1.43(2) .
C10A H10A 0.9500 .
C11A C12A 1.34(3) .
C11A H11A 0.9500 .
C12A H12A 0.9500 .
C13A C14A 1.42(3) .
C14A H30A 0.9800 .
C14A H30B 0.9800 .
C14A H30C 0.9800 .
C15A C16A 1.52(3) .
C16A H28A 0.9800 .
C16A H28B 0.9800 .
C16A H28C 0.9800 .
N1B C1B 1.36(2) .
N1B C5B 1.41(2) .
C1B C2B 1.35(3) .
C1B H1B 0.9500 .
N2B N3B 1.327(18) .
N2B C6B 1.34(2) .
C2B C3B 1.43(3) .
C2B H2B 0.9500 .
N3B C7B 1.35(2) .
C3B C4B 1.36(3) .
C3B H3B 0.9500 .
N4B N5B 1.356(18) .
N4B C6B 1.37(2) .
C4B C5B 1.37(2) .
C4B H4B 0.9500 .
N5B C7B 1.34(2) .
N5B Ni1 2.069(15) 2_656
C5B C6B 1.44(2) .
N6B C8B 1.34(2) .
N6B C12B 1.35(2) .
N6B Ni1 2.075(15) 2_656
C7B C8B 1.44(2) .
C8B C9B 1.41(2) .
C9B C10B 1.44(3) .
C9B H9B 0.9500 .
C10B C11B 1.36(3) .
C10B H10B 0.9500 .
C11B C12B 1.35(3) .
C11B H11B 0.9500 .
C12B H12B 0.9500 .
N1S C1S 1.10(6) .
C1S C2S 1.55(7) .
N2S C3S 1.14(3) .
C2S H35A 0.9800 .
C2S H35B 0.9800 .
C2S H35C 0.9800 .
C3S C4S 1.39(4) .
C4S H41A 0.9800 .
C4S H41B 0.9800 .
C4S H41C 0.9800 .
